data_7120034
loop_
_publ_author_name
'Luo, Feng'
'Gao, Heng Ya'
'Peng, Wenli'
'Meng, PanPan'
'Feng, Xuefeng'
'Li, Jianqiang'
'Wu, HuiQiong'
'Yan, Chang Sheng'
'Xiaong, Yang Yang'

_publ_section_title
;
 Lanthanide separation using size-selective crystallization of Ln-MOFs
;
_journal_name_full 'Chem. Commun.'
_journal_paper_doi 10.1039/C7CC01898C
_journal_year 2017
_chemical_formula_moiety 'C96 H100 Cu6 P6 Sn2 Te6, 2(C7 H8)'
_chemical_formula_sum 'C110 H116 Cu6 P6 Sn2 Te6'
_chemical_formula_weight 3008.06
_chemical_name_systematic
; 
 ? 
;
_chemical_properties_physical ', Air-sensitive,Moisture-sensitive,Oxygen-sensitive'
_space_group_crystal_system triclinic
_space_group_IT_number 2
_space_group_name_Hall '-P 1'
_space_group_name_H-M_alt 'P -1'
_symmetry_space_group_name_Hall '-P 1'
_symmetry_space_group_name_H-M 'P -1'
_atom_sites_solution_hydrogens geom
_audit_creation_method SHELXL-2014
_audit_update_record
;
2017-03-10 deposited with the CCDC.
2017-04-27 downloaded from the CCDC.
;
_cell_angle_alpha 73.848(4)
_cell_angle_beta 69.207(3)
_cell_angle_gamma 70.959(3)
_cell_formula_units_Z 1
_cell_length_a 14.4576(6)
_cell_length_b 14.5360(6)
_cell_length_c 14.6347(8)
_cell_measurement_reflns_used 32247
_cell_measurement_temperature 180(2)
_cell_measurement_theta_max 27.33
_cell_measurement_theta_min 2.33
_cell_volume 2671.7(2)
_computing_cell_refinement 'STOE X-AREA'
_computing_data_collection 'STOE X-AREA'
_computing_data_reduction 'STOE X-RED'
_computing_publication_material 'Bruker SHELXTL'
_computing_structure_refinement 'SHELXL-2014 (Sheldrick, 2014)'
_diffrn_ambient_temperature 180(2)
_diffrn_detector_area_resol_mean 6.67
_diffrn_measured_fraction_theta_full 0.993
_diffrn_measured_fraction_theta_max 0.982
_diffrn_measurement_device_type 'STOE IPDS 2T'
_diffrn_measurement_method 'rotation method'
_diffrn_radiation_type MoK\a
_diffrn_radiation_wavelength 0.71073
_diffrn_reflns_av_R_equivalents 0.0340
_diffrn_reflns_av_unetI/netI 0.0324
_diffrn_reflns_Laue_measured_fraction_full 0.993
_diffrn_reflns_Laue_measured_fraction_max 0.982
_diffrn_reflns_limit_h_max 18
_diffrn_reflns_limit_h_min -18
_diffrn_reflns_limit_k_max 16
_diffrn_reflns_limit_k_min -18
_diffrn_reflns_limit_l_max 18
_diffrn_reflns_limit_l_min -18
_diffrn_reflns_number 24851
_diffrn_reflns_point_group_measured_fraction_full 0.993
_diffrn_reflns_point_group_measured_fraction_max 0.982
_diffrn_reflns_theta_full 25.242
_diffrn_reflns_theta_max 26.802
_diffrn_reflns_theta_min 2.427
_diffrn_source 'sealed X-ray tube, 12 x 0.4 mm long-fine focus'
_exptl_absorpt_coefficient_mu 3.371
_exptl_absorpt_correction_T_max 0.7055
_exptl_absorpt_correction_T_min 0.4429
_exptl_absorpt_correction_type integration
_exptl_absorpt_process_details XRED32
_exptl_crystal_colour 'dark red'
_exptl_crystal_density_diffrn 1.870
_exptl_crystal_description spline
_exptl_crystal_F_000 1452
_exptl_crystal_preparation ', Luminescent'
_exptl_crystal_size_max 0.400
_exptl_crystal_size_mid 0.253
_exptl_crystal_size_min 0.160
_refine_diff_density_max 1.916
_refine_diff_density_min -1.269
_refine_diff_density_rms 0.105
_refine_ls_extinction_method none
_refine_ls_goodness_of_fit_ref 1.015
_refine_ls_hydrogen_treatment constr
_refine_ls_matrix_type full
_refine_ls_number_parameters 547
_refine_ls_number_reflns 11230
_refine_ls_number_restraints 0
_refine_ls_restrained_S_all 1.015
_refine_ls_R_factor_all 0.0379
_refine_ls_R_factor_gt 0.0281
_refine_ls_shift/su_max 0.002
_refine_ls_shift/su_mean 0.000
_refine_ls_structure_factor_coef Fsqd
_refine_ls_weighting_details 'w=1/[\s^2^(Fo^2^)+(0.0476P)^2^] where P=(Fo^2^+2Fc^2^)/3'
_refine_ls_weighting_scheme calc
_refine_ls_wR_factor_gt 0.0727
_refine_ls_wR_factor_ref 0.0759
_reflns_Friedel_coverage 0.000
_reflns_number_gt 9191
_reflns_number_total 11230
_reflns_threshold_expression 'I > 2\s(I)'
_cod_data_source_file c7cc01898c2.cif
_cod_data_source_block P-1
_cod_database_code 7120034
_shelx_space_group_comment
; 
The symmetry employed for this shelxl refinement is uniquely defined 
by the following loop, which should always be used as a source of 
symmetry information in preference to the above space-group names. 
They are only intended as comments. 
;
_shelxl_version_number 2014-3

loop_
_space_group_symop_operation_xyz
'x, y, z'
'-x, -y, -z'

loop_
_atom_site_label
_atom_site_type_symbol
_atom_site_fract_x
_atom_site_fract_y
_atom_site_fract_z
_atom_site_U_iso_or_equiv
_atom_site_adp_type
_atom_site_occupancy
_atom_site_site_symmetry_order
_atom_site_calc_flag
_atom_site_refinement_flags_posn
_atom_site_refinement_flags_adp
_atom_site_refinement_flags_occupancy
_atom_site_disorder_assembly
_atom_site_disorder_group
Te1 Te 0.93950(2) 0.79349(2) 0.04888(2) 0.02321(6) Uani 1 1 d . . . . .
Te2 Te 0.79830(2) 1.11523(2) -0.06885(2) 0.02445(6) Uani 1 1 d . . . . .
Te3 Te 0.88262(2) 1.02928(2) 0.21513(2) 0.02377(6) Uani 1 1 d . . . . .
Sn1 Sn 0.81324(2) 0.97097(2) 0.09514(2) 0.02233(6) Uani 1 1 d . . . . .
Cu1 Cu 1.01902(3) 0.85550(3) 0.15922(3) 0.02930(10) Uani 1 1 d . . . . .
Cu2 Cu 1.11651(3) 0.82842(3) -0.04800(3) 0.02929(10) Uani 1 1 d . . . . .
Cu3 Cu 0.93632(3) 0.94412(3) -0.11584(3) 0.02870(10) Uani 1 1 d . . . . .
P1 P 1.00686(6) 0.73215(6) 0.29650(7) 0.02473(17) Uani 1 1 d . . . . .
P2 P 1.24639(6) 0.69302(6) -0.08869(7) 0.02536(18) Uani 1 1 d . . . . .
P3 P 0.87336(6) 0.87133(6) -0.19121(7) 0.02528(17) Uani 1 1 d . . . . .
C2AA C 0.6666(2) 0.9435(3) 0.1825(3) 0.0283(7) Uani 1 1 d . . . . .
C2 C 0.6385(3) 0.8655(3) 0.1720(3) 0.0402(9) Uani 1 1 d . . . . .
H2 H 0.6831 0.8249 0.1248 0.048 Uiso 1 1 calc R U . . .
C3 C 0.5447(3) 0.8466(4) 0.2310(4) 0.0504(11) Uani 1 1 d . . . . .
H3 H 0.5256 0.7928 0.2240 0.060 Uiso 1 1 calc R U . . .
C4 C 0.4797(3) 0.9047(3) 0.2989(3) 0.0451(10) Uani 1 1 d . . . . .
H4 H 0.4156 0.8915 0.3383 0.054 Uiso 1 1 calc R U . . .
C5 C 0.5072(3) 0.9827(3) 0.3102(3) 0.0445(10) Uani 1 1 d . . . . .
H5 H 0.4623 1.0227 0.3578 0.053 Uiso 1 1 calc R U . . .
C6 C 0.6002(3) 1.0022(3) 0.2519(3) 0.0349(8) Uani 1 1 d . . . . .
H6 H 0.6189 1.0560 0.2594 0.042 Uiso 1 1 calc R U . . .
C7 C 0.8815(3) 0.7049(3) 0.3566(3) 0.0275(7) Uani 1 1 d . . . . .
C8 C 0.8693(3) 0.6104(3) 0.4039(3) 0.0412(9) Uani 1 1 d . . . . .
H8 H 0.9279 0.5565 0.4050 0.049 Uiso 1 1 calc R U . . .
C9 C 0.7730(3) 0.5941(3) 0.4490(3) 0.0451(10) Uani 1 1 d . . . . .
H9 H 0.7657 0.5293 0.4813 0.054 Uiso 1 1 calc R U . . .
C10 C 0.6883(3) 0.6711(3) 0.4473(3) 0.0458(10) Uani 1 1 d . . . . .
H10 H 0.6221 0.6595 0.4776 0.055 Uiso 1 1 calc R U . . .
C11 C 0.6981(3) 0.7646(3) 0.4025(3) 0.0476(11) Uani 1 1 d . . . . .
H11 H 0.6387 0.8180 0.4028 0.057 Uiso 1 1 calc R U . . .
C12 C 0.7942(3) 0.7821(3) 0.3565(3) 0.0350(8) Uani 1 1 d . . . . .
H12 H 0.8004 0.8473 0.3247 0.042 Uiso 1 1 calc R U . . .
C13 C 1.0872(3) 0.6106(2) 0.2724(3) 0.0278(7) Uani 1 1 d . . . . .
C14 C 1.0612(3) 0.5644(3) 0.2164(3) 0.0346(8) Uani 1 1 d . . . . .
H14 H 1.0030 0.5971 0.1932 0.042 Uiso 1 1 calc R U . . .
C15 C 1.1179(3) 0.4723(3) 0.1942(3) 0.0419(9) Uani 1 1 d . . . . .
H15 H 1.0989 0.4420 0.1562 0.050 Uiso 1 1 calc R U . . .
C16 C 1.2031(3) 0.4247(3) 0.2280(4) 0.0453(10) Uani 1 1 d . . . . .
H16 H 1.2423 0.3610 0.2138 0.054 Uiso 1 1 calc R U . . .
C17 C 1.2305(3) 0.4692(3) 0.2816(4) 0.0470(10) Uani 1 1 d . . . . .
H17 H 1.2888 0.4359 0.3045 0.056 Uiso 1 1 calc R U . . .
C18 C 1.1742(3) 0.5628(3) 0.3032(3) 0.0385(9) Uani 1 1 d . . . . .
H18 H 1.1953 0.5937 0.3389 0.046 Uiso 1 1 calc R U . . .
C19 C 1.0370(3) 0.7504(3) 0.4008(3) 0.0335(8) Uani 1 1 d . . . . .
H19A H 1.1106 0.7487 0.3791 0.040 Uiso 1 1 calc R U . . .
H19B H 0.9982 0.8177 0.4140 0.040 Uiso 1 1 calc R U . . .
C20 C 1.0157(4) 0.6779(3) 0.4989(3) 0.0521(11) Uani 1 1 d . . . . .
H20A H 1.0518 0.6103 0.4877 0.078 Uiso 1 1 calc R U . . .
H20B H 0.9421 0.6834 0.5258 0.078 Uiso 1 1 calc R U . . .
H20C H 1.0396 0.6934 0.5463 0.078 Uiso 1 1 calc R U . . .
C21 C 1.2278(2) 0.5945(2) -0.1307(3) 0.0277(7) Uani 1 1 d . . . . .
C22 C 1.3023(3) 0.5430(3) -0.2032(3) 0.0405(9) Uani 1 1 d . . . . .
H22 H 1.3643 0.5624 -0.2374 0.049 Uiso 1 1 calc R U . . .
C23 C 1.2861(3) 0.4637(3) -0.2257(3) 0.0458(10) Uani 1 1 d . . . . .
H23 H 1.3374 0.4295 -0.2753 0.055 Uiso 1 1 calc R U . . .
C24 C 1.1981(3) 0.4346(3) -0.1779(3) 0.0417(9) Uani 1 1 d . . . . .
H24 H 1.1879 0.3802 -0.1936 0.050 Uiso 1 1 calc R U . . .
C25 C 1.1231(3) 0.4851(3) -0.1056(3) 0.0402(9) Uani 1 1 d . . . . .
H25 H 1.0615 0.4649 -0.0714 0.048 Uiso 1 1 calc R U . . .
C26 C 1.1382(3) 0.5652(3) -0.0832(3) 0.0332(8) Uani 1 1 d . . . . .
H26 H 1.0861 0.6001 -0.0346 0.040 Uiso 1 1 calc R U . . .
C27 C 1.3603(3) 0.7223(3) -0.1838(3) 0.0309(8) Uani 1 1 d . . . . .
C28 C 1.3607(3) 0.7517(3) -0.2820(3) 0.0377(9) Uani 1 1 d . . . . .
H28 H 1.3019 0.7561 -0.2994 0.045 Uiso 1 1 calc R U . . .
C29 C 1.4467(4) 0.7749(3) -0.3560(4) 0.0514(12) Uani 1 1 d . . . . .
H29 H 1.4470 0.7940 -0.4237 0.062 Uiso 1 1 calc R U . . .
C30 C 1.5316(3) 0.7700(3) -0.3298(4) 0.0546(13) Uani 1 1 d . . . . .
H30 H 1.5911 0.7837 -0.3800 0.066 Uiso 1 1 calc R U . . .
C31 C 1.5301(3) 0.7458(4) -0.2327(4) 0.0528(12) Uani 1 1 d . . . . .
H31 H 1.5875 0.7459 -0.2153 0.063 Uiso 1 1 calc R U . . .
C32 C 1.4463(3) 0.7210(3) -0.1591(4) 0.0404(9) Uani 1 1 d . . . . .
H32 H 1.4467 0.7030 -0.0916 0.049 Uiso 1 1 calc R U . . .
C33 C 1.2910(3) 0.6218(3) 0.0194(3) 0.0341(8) Uani 1 1 d . . . . .
H33A H 1.3229 0.6627 0.0369 0.041 Uiso 1 1 calc R U . . .
H33B H 1.2304 0.6114 0.0762 0.041 Uiso 1 1 calc R U . . .
C34 C 1.3670(3) 0.5212(3) 0.0085(4) 0.0468(10) Uani 1 1 d . . . . .
H34A H 1.4266 0.5293 -0.0489 0.070 Uiso 1 1 calc R U . . .
H34B H 1.3342 0.4768 -0.0013 0.070 Uiso 1 1 calc R U . . .
H34C H 1.3889 0.4928 0.0688 0.070 Uiso 1 1 calc R U . . .
C35 C 0.8548(3) 0.9321(3) -0.3124(3) 0.0304(7) Uani 1 1 d . . . . .
C36 C 0.8128(3) 0.8941(3) -0.3613(3) 0.0449(10) Uani 1 1 d . . . . .
H36 H 0.7914 0.8347 -0.3304 0.054 Uiso 1 1 calc R U . . .
C37 C 0.8016(4) 0.9416(4) -0.4543(3) 0.0505(11) Uani 1 1 d . . . . .
H37 H 0.7736 0.9147 -0.4875 0.061 Uiso 1 1 calc R U . . .
C38 C 0.8312(4) 1.0274(4) -0.4979(3) 0.0542(12) Uani 1 1 d . . . . .
H38 H 0.8223 1.0611 -0.5611 0.065 Uiso 1 1 calc R U . . .
C39 C 0.8734(5) 1.0651(4) -0.4516(4) 0.0648(15) Uani 1 1 d . . . . .
H39 H 0.8948 1.1244 -0.4832 0.078 Uiso 1 1 calc R U . . .
C40 C 0.8855(4) 1.0178(3) -0.3585(3) 0.0463(10) Uani 1 1 d . . . . .
H40 H 0.9150 1.0447 -0.3267 0.056 Uiso 1 1 calc R U . . .
C41 C 0.7480(3) 0.8476(3) -0.1218(3) 0.0295(7) Uani 1 1 d . . . . .
C42 C 0.6607(3) 0.9239(3) -0.1277(3) 0.0438(10) Uani 1 1 d . . . . .
H42 H 0.6676 0.9865 -0.1678 0.053 Uiso 1 1 calc R U . . .
C43 C 0.5640(3) 0.9099(4) -0.0761(4) 0.0520(12) Uani 1 1 d . . . . .
H43 H 0.5050 0.9619 -0.0822 0.062 Uiso 1 1 calc R U . . .
C44 C 0.5537(3) 0.8200(4) -0.0158(3) 0.0507(12) Uani 1 1 d . . . . .
H44 H 0.4875 0.8102 0.0200 0.061 Uiso 1 1 calc R U . . .
C45 C 0.6388(4) 0.7443(4) -0.0071(3) 0.0480(11) Uani 1 1 d . . . . .
H45 H 0.6312 0.6826 0.0345 0.058 Uiso 1 1 calc R U . . .
C46 C 0.7361(3) 0.7581(3) -0.0593(3) 0.0396(9) Uani 1 1 d . . . . .
H46 H 0.7947 0.7059 -0.0522 0.048 Uiso 1 1 calc R U . . .
C47 C 0.9538(3) 0.7484(3) -0.2148(3) 0.0324(8) Uani 1 1 d . . . . .
H47A H 0.9585 0.7042 -0.1506 0.039 Uiso 1 1 calc R U . . .
H47B H 0.9210 0.7202 -0.2458 0.039 Uiso 1 1 calc R U . . .
C48 C 1.0609(3) 0.7513(3) -0.2823(3) 0.0385(9) Uani 1 1 d . . . . .
H48A H 1.0568 0.7929 -0.3469 0.058 Uiso 1 1 calc R U . . .
H48B H 1.1011 0.6841 -0.2917 0.058 Uiso 1 1 calc R U . . .
H48C H 1.0938 0.7789 -0.2518 0.058 Uiso 1 1 calc R U . . .
C55 C 1.3214(10) 0.6906(11) -0.5065(10) 0.0789(9) Uiso 0.5 1 d . U P A 1
H55A H 1.3014 0.6399 -0.4488 0.118 Uiso 0.5 1 calc R U P A 1
H55B H 1.2624 0.7476 -0.5094 0.118 Uiso 0.5 1 calc R U P A 1
H55C H 1.3764 0.7119 -0.5004 0.118 Uiso 0.5 1 calc R U P A 1
C49 C 1.3541(9) 0.6535(7) -0.5889(5) 0.0789(9) Uiso 0.5 1 d G U P A 1
C50 C 1.4062(8) 0.5566(6) -0.6006(6) 0.0789(9) Uiso 0.5 1 d G U P A 1
H50 H 1.4191 0.5078 -0.5449 0.095 Uiso 0.5 1 calc R U P A 1
C51 C 1.4394(8) 0.5310(5) -0.6938(8) 0.0789(9) Uiso 0.5 1 d G U P A 1
H51 H 1.4750 0.4648 -0.7019 0.095 Uiso 0.5 1 calc R U P A 1
C52 C 1.4205(8) 0.6023(8) -0.7754(5) 0.0789(9) Uiso 0.5 1 d G U P A 1
H52 H 1.4432 0.5849 -0.8391 0.095 Uiso 0.5 1 calc R U P A 1
C53 C 1.3684(8) 0.6993(7) -0.7637(6) 0.0789(9) Uiso 0.5 1 d G U P A 1
H53 H 1.3555 0.7480 -0.8194 0.095 Uiso 0.5 1 calc R U P A 1
C54 C 1.3352(8) 0.7248(5) -0.6704(8) 0.0789(9) Uiso 0.5 1 d G U P A 1
H54 H 1.2996 0.7911 -0.6624 0.095 Uiso 0.5 1 calc R U P A 1
C55A C 1.3543(10) 0.6191(11) -0.4804(10) 0.0789(9) Uiso 0.5 1 d . U P B 2
H55D H 1.3804 0.5507 -0.4497 0.118 Uiso 0.5 1 calc R U P B 2
H55E H 1.2813 0.6418 -0.4468 0.118 Uiso 0.5 1 calc R U P B 2
H55F H 1.3914 0.6616 -0.4742 0.118 Uiso 0.5 1 calc R U P B 2
C49A C 1.3688(9) 0.6238(7) -0.5837(5) 0.0789(9) Uiso 0.5 1 d G U P B 2
C50A C 1.4205(8) 0.5459(5) -0.6353(8) 0.0789(9) Uiso 0.5 1 d G U P B 2
H50A H 1.4463 0.4819 -0.6011 0.095 Uiso 0.5 1 calc R U P B 2
C51A C 1.4345(8) 0.5618(7) -0.7369(8) 0.0789(9) Uiso 0.5 1 d G U P B 2
H51A H 1.4698 0.5086 -0.7722 0.095 Uiso 0.5 1 calc R U P B 2
C52A C 1.3968(8) 0.6555(9) -0.7869(5) 0.0789(9) Uiso 0.5 1 d G U P B 2
H52A H 1.4064 0.6663 -0.8564 0.095 Uiso 0.5 1 calc R U P B 2
C53A C 1.3451(8) 0.7333(6) -0.7353(7) 0.0789(9) Uiso 0.5 1 d G U P B 2
H53A H 1.3193 0.7973 -0.7695 0.095 Uiso 0.5 1 calc R U P B 2
C54A C 1.3311(8) 0.7175(6) -0.6337(7) 0.0789(9) Uiso 0.5 1 d G U P B 2
H54A H 1.2957 0.7707 -0.5984 0.095 Uiso 0.5 1 calc R U P B 2

loop_
_atom_site_aniso_label
_atom_site_aniso_U_11
_atom_site_aniso_U_22
_atom_site_aniso_U_33
_atom_site_aniso_U_23
_atom_site_aniso_U_13
_atom_site_aniso_U_12
Te1 0.02476(10) 0.01964(10) 0.02505(11) -0.00372(8) -0.00864(8) -0.00420(8)
Te2 0.02422(10) 0.02178(10) 0.02739(12) -0.00450(9) -0.00966(8) -0.00355(8)
Te3 0.02632(11) 0.02267(11) 0.02353(11) -0.00527(8) -0.00795(8) -0.00617(8)
Sn1 0.02059(10) 0.02240(11) 0.02401(12) -0.00524(9) -0.00615(8) -0.00498(8)
Cu1 0.0295(2) 0.0282(2) 0.0277(2) 0.00124(18) -0.01004(17) -0.00767(17)
Cu2 0.0263(2) 0.0228(2) 0.0344(2) -0.00687(18) -0.00601(17) -0.00216(16)
Cu3 0.0296(2) 0.0303(2) 0.0306(2) -0.00893(18) -0.01098(17) -0.00793(17)
P1 0.0272(4) 0.0221(4) 0.0245(4) -0.0018(3) -0.0099(3) -0.0051(3)
P2 0.0243(4) 0.0215(4) 0.0295(5) -0.0082(4) -0.0080(3) -0.0017(3)
P3 0.0286(4) 0.0245(4) 0.0257(4) -0.0042(3) -0.0116(3) -0.0069(3)
C2AA 0.0213(15) 0.0321(18) 0.0317(19) -0.0064(15) -0.0077(13) -0.0067(13)
C2 0.0346(19) 0.048(2) 0.042(2) -0.0188(19) -0.0019(16) -0.0179(17)
C3 0.045(2) 0.063(3) 0.054(3) -0.020(2) -0.003(2) -0.032(2)
C4 0.0273(18) 0.053(3) 0.050(3) -0.006(2) -0.0034(17) -0.0153(18)
C5 0.0289(18) 0.043(2) 0.051(3) -0.016(2) 0.0012(17) -0.0035(16)
C6 0.0262(16) 0.0313(18) 0.045(2) -0.0127(17) -0.0050(15) -0.0055(14)
C7 0.0289(16) 0.0294(17) 0.0230(17) -0.0007(14) -0.0087(13) -0.0079(14)
C8 0.0360(19) 0.0283(19) 0.049(2) 0.0022(18) -0.0071(17) -0.0092(16)
C9 0.041(2) 0.035(2) 0.052(3) -0.0001(19) -0.0032(19) -0.0179(17)
C10 0.0324(19) 0.052(3) 0.045(2) -0.004(2) 0.0002(17) -0.0169(18)
C11 0.0301(19) 0.047(2) 0.047(3) 0.003(2) -0.0073(17) -0.0002(17)
C12 0.0288(17) 0.0323(19) 0.035(2) 0.0005(16) -0.0059(15) -0.0054(14)
C13 0.0301(16) 0.0239(16) 0.0281(18) -0.0028(14) -0.0084(14) -0.0071(13)
C14 0.042(2) 0.0237(17) 0.042(2) -0.0036(16) -0.0191(17) -0.0073(15)
C15 0.057(2) 0.0266(18) 0.047(2) -0.0065(18) -0.021(2) -0.0110(17)
C16 0.047(2) 0.0275(19) 0.058(3) -0.0117(19) -0.019(2) 0.0008(17)
C17 0.041(2) 0.033(2) 0.066(3) -0.011(2) -0.027(2) 0.0068(17)
C18 0.0328(18) 0.037(2) 0.050(2) -0.0147(19) -0.0186(17) -0.0009(16)
C19 0.041(2) 0.0328(19) 0.0310(19) -0.0065(16) -0.0154(16) -0.0092(16)
C20 0.078(3) 0.048(3) 0.035(2) -0.002(2) -0.027(2) -0.014(2)
C21 0.0282(16) 0.0244(16) 0.0315(18) -0.0066(14) -0.0125(14) -0.0025(13)
C22 0.038(2) 0.037(2) 0.045(2) -0.0173(19) -0.0025(17) -0.0092(16)
C23 0.050(2) 0.040(2) 0.048(3) -0.023(2) -0.0067(19) -0.0080(19)
C24 0.053(2) 0.033(2) 0.048(2) -0.0160(19) -0.0189(19) -0.0108(18)
C25 0.041(2) 0.037(2) 0.047(2) -0.0081(19) -0.0119(18) -0.0170(17)
C26 0.0351(18) 0.0306(18) 0.036(2) -0.0112(16) -0.0098(15) -0.0066(15)
C27 0.0259(16) 0.0237(16) 0.040(2) -0.0133(15) -0.0034(14) -0.0034(13)
C28 0.040(2) 0.035(2) 0.036(2) -0.0122(17) -0.0053(16) -0.0082(16)
C29 0.055(3) 0.048(3) 0.041(2) -0.016(2) 0.007(2) -0.017(2)
C30 0.036(2) 0.047(3) 0.070(3) -0.027(2) 0.013(2) -0.0146(19)
C31 0.0264(19) 0.052(3) 0.079(4) -0.027(3) -0.003(2) -0.0090(18)
C32 0.0280(17) 0.036(2) 0.056(3) -0.0115(19) -0.0116(17) -0.0041(15)
C33 0.0371(19) 0.0281(18) 0.036(2) -0.0061(16) -0.0143(16) -0.0018(15)
C34 0.045(2) 0.036(2) 0.056(3) -0.011(2) -0.022(2) 0.0054(18)
C35 0.0318(17) 0.0305(18) 0.0297(18) -0.0061(15) -0.0132(14) -0.0037(14)
C36 0.058(3) 0.049(2) 0.039(2) -0.004(2) -0.0233(19) -0.020(2)
C37 0.058(3) 0.062(3) 0.037(2) -0.015(2) -0.025(2) -0.006(2)
C38 0.076(3) 0.053(3) 0.032(2) -0.001(2) -0.028(2) -0.007(2)
C39 0.117(5) 0.053(3) 0.039(3) 0.012(2) -0.040(3) -0.038(3)
C40 0.078(3) 0.038(2) 0.036(2) 0.0008(18) -0.031(2) -0.022(2)
C41 0.0318(17) 0.0328(18) 0.0305(19) -0.0079(15) -0.0135(14) -0.0100(14)
C42 0.035(2) 0.049(2) 0.044(2) 0.001(2) -0.0162(17) -0.0087(18)
C43 0.030(2) 0.077(3) 0.048(3) -0.009(2) -0.0160(18) -0.010(2)
C44 0.038(2) 0.082(3) 0.042(2) -0.022(2) -0.0036(18) -0.029(2)
C45 0.060(3) 0.052(3) 0.041(2) -0.012(2) -0.004(2) -0.034(2)
C46 0.047(2) 0.035(2) 0.039(2) -0.0137(18) -0.0086(17) -0.0110(17)
C47 0.0386(19) 0.0246(17) 0.038(2) -0.0086(16) -0.0154(16) -0.0066(14)
C48 0.038(2) 0.035(2) 0.042(2) -0.0131(18) -0.0127(17) -0.0029(16)

loop_
_atom_type_symbol
_atom_type_description
_atom_type_scat_dispersion_real
_atom_type_scat_dispersion_imag
_atom_type_scat_source
C C 0.0033 0.0016 'International Tables Vol C Tables 4.2.6.8 and 6.1.1.4'
H H 0.0000 0.0000 'International Tables Vol C Tables 4.2.6.8 and 6.1.1.4'
Cu Cu 0.3201 1.2651 'International Tables Vol C Tables 4.2.6.8 and 6.1.1.4'
P P 0.1023 0.0942 'International Tables Vol C Tables 4.2.6.8 and 6.1.1.4'
Sn Sn -0.6537 1.4246 'International Tables Vol C Tables 4.2.6.8 and 6.1.1.4'
Te Te -0.5308 1.6751 'International Tables Vol C Tables 4.2.6.8 and 6.1.1.4'

loop_
_geom_angle_atom_site_label_1
_geom_angle_atom_site_label_2
_geom_angle_atom_site_label_3
_geom_angle
_geom_angle_site_symmetry_1
_geom_angle_site_symmetry_3
Cu2 Te1 Sn1 105.243(13) . .
Cu2 Te1 Cu1 66.664(15) . .
Sn1 Te1 Cu1 72.083(12) . .
Cu2 Te1 Cu3 66.475(15) . .
Sn1 Te1 Cu3 66.739(11) . .
Cu1 Te1 Cu3 103.638(14) . .
Cu1 Te2 Cu3 69.346(15) 2_775 .
Cu1 Te2 Sn1 106.808(13) 2_775 .
Cu3 Te2 Sn1 67.491(12) . .
Cu1 Te2 Cu2 64.948(14) 2_775 2_775
Cu3 Te2 Cu2 102.375(14) . 2_775
Sn1 Te2 Cu2 70.434(12) . 2_775
Cu3 Te3 Cu2 66.957(15) 2_775 2_775
Cu3 Te3 Sn1 108.179(13) 2_775 .
Cu2 Te3 Sn1 72.171(12) 2_775 .
Cu3 Te3 Cu1 68.687(14) 2_775 .
Cu2 Te3 Cu1 108.066(15) 2_775 .
Sn1 Te3 Cu1 71.745(12) . .
C2AA Sn1 Te3 106.80(9) . .
C2AA Sn1 Te1 106.43(9) . .
Te3 Sn1 Te1 108.836(10) . .
C2AA Sn1 Te2 111.42(10) . .
Te3 Sn1 Te2 110.055(10) . .
Te1 Sn1 Te2 113.043(11) . .
C2AA Sn1 Cu3 130.01(9) . .
Te3 Sn1 Cu3 123.113(12) . .
Te1 Sn1 Cu3 57.251(11) . .
Te2 Sn1 Cu3 55.979(11) . .
P1 Cu1 Te2 115.64(3) . 2_775
P1 Cu1 Te1 100.25(3) . .
Te2 Cu1 Te1 115.147(17) 2_775 .
P1 Cu1 Te3 108.22(3) . .
Te2 Cu1 Te3 109.749(17) 2_775 .
Te1 Cu1 Te3 107.114(16) . .
P1 Cu1 Cu2 126.05(3) . .
Te2 Cu1 Cu2 61.153(14) 2_775 .
Te1 Cu1 Cu2 54.044(13) . .
Te3 Cu1 Cu2 123.819(19) . .
P1 Cu1 Cu3 132.74(3) . 2_775
Te2 Cu1 Cu3 56.883(13) 2_775 2_775
Te1 Cu1 Cu3 125.872(18) . 2_775
Te3 Cu1 Cu3 52.950(12) . 2_775
Cu2 Cu1 Cu3 92.931(17) . 2_775
P2 Cu2 Te1 115.34(3) . .
P2 Cu2 Te3 108.45(3) . 2_775
Te1 Cu2 Te3 114.181(17) . 2_775
P2 Cu2 Te2 97.10(3) . 2_775
Te1 Cu2 Te2 113.144(17) . 2_775
Te3 Cu2 Te2 107.087(15) 2_775 2_775
P2 Cu2 Cu1 121.41(3) . .
Te1 Cu2 Cu1 59.292(14) . .
Te3 Cu2 Cu1 127.360(18) 2_775 .
Te2 Cu2 Cu1 53.900(13) 2_775 .
P2 Cu2 Cu3 135.14(3) . .
Te1 Cu2 Cu3 59.791(14) . .
Te3 Cu2 Cu3 54.445(13) 2_775 .
Te2 Cu2 Cu3 126.748(17) 2_775 .
Cu1 Cu2 Cu3 95.204(17) . .
P3 Cu3 Te3 114.56(3) . 2_775
P3 Cu3 Te2 109.22(3) . .
Te3 Cu3 Te2 112.048(17) 2_775 .
P3 Cu3 Te1 95.33(3) . .
Te3 Cu3 Te1 112.279(17) 2_775 .
Te2 Cu3 Te1 112.357(17) . .
P3 Cu3 Cu2 118.67(3) . .
Te3 Cu3 Cu2 58.599(13) 2_775 .
Te2 Cu3 Cu2 130.528(18) . .
Te1 Cu3 Cu2 53.734(13) . .
P3 Cu3 Sn1 116.15(3) . .
Te3 Cu3 Sn1 128.708(17) 2_775 .
Te2 Cu3 Sn1 56.531(11) . .
Te1 Cu3 Sn1 56.010(11) . .
Cu2 Cu3 Sn1 90.175(16) . .
P3 Cu3 Cu1 134.29(3) . 2_775
Te3 Cu3 Cu1 58.363(13) 2_775 2_775
Te2 Cu3 Cu1 53.772(13) . 2_775
Te1 Cu3 Cu1 130.053(18) . 2_775
Cu2 Cu3 Cu1 96.327(17) . 2_775
Sn1 Cu3 Cu1 90.245(15) . 2_775
C13 P1 C7 100.82(16) . .
C13 P1 C19 104.80(17) . .
C7 P1 C19 102.28(17) . .
C13 P1 Cu1 114.33(12) . .
C7 P1 Cu1 116.51(12) . .
C19 P1 Cu1 116.12(13) . .
C27 P2 C21 102.94(16) . .
C27 P2 C33 104.74(18) . .
C21 P2 C33 100.60(17) . .
C27 P2 Cu2 114.14(11) . .
C21 P2 Cu2 121.69(11) . .
C33 P2 Cu2 110.74(12) . .
C35 P3 C41 101.22(17) . .
C35 P3 C47 101.91(17) . .
C41 P3 C47 102.86(16) . .
C35 P3 Cu3 119.37(12) . .
C41 P3 Cu3 115.87(11) . .
C47 P3 Cu3 113.31(12) . .
C2 C2AA C6 119.3(3) . .
C2 C2AA Sn1 120.2(3) . .
C6 C2AA Sn1 120.4(3) . .
C2AA C2 C3 119.7(4) . .
C4 C3 C2 120.7(4) . .
C3 C4 C5 120.1(4) . .
C4 C5 C6 119.8(4) . .
C5 C6 C2AA 120.4(3) . .
C12 C7 C8 118.1(3) . .
C12 C7 P1 118.8(3) . .
C8 C7 P1 123.1(3) . .
C9 C8 C7 120.9(4) . .
C10 C9 C8 119.9(4) . .
C11 C10 C9 120.4(4) . .
C10 C11 C12 120.3(4) . .
C11 C12 C7 120.4(4) . .
C18 C13 C14 118.2(3) . .
C18 C13 P1 124.1(3) . .
C14 C13 P1 117.6(3) . .
C15 C14 C13 121.6(4) . .
C14 C15 C16 119.1(4) . .
C17 C16 C15 120.1(4) . .
C16 C17 C18 121.0(4) . .
C13 C18 C17 119.9(4) . .
C20 C19 P1 118.1(3) . .
C26 C21 C22 118.3(3) . .
C26 C21 P2 118.0(3) . .
C22 C21 P2 123.5(3) . .
C23 C22 C21 120.4(4) . .
C24 C23 C22 121.0(4) . .
C23 C24 C25 119.4(3) . .
C24 C25 C26 120.1(4) . .
C21 C26 C25 120.8(3) . .
C28 C27 C32 118.7(4) . .
C28 C27 P2 119.6(3) . .
C32 C27 P2 121.7(3) . .
C27 C28 C29 120.7(4) . .
C30 C29 C28 119.3(5) . .
C31 C30 C29 120.4(4) . .
C30 C31 C32 120.6(4) . .
C31 C32 C27 120.1(4) . .
C34 C33 P2 117.1(3) . .
C40 C35 C36 118.6(4) . .
C40 C35 P3 118.7(3) . .
C36 C35 P3 122.6(3) . .
C37 C36 C35 120.9(4) . .
C38 C37 C36 119.5(4) . .
C39 C38 C37 120.4(4) . .
C38 C39 C40 120.6(5) . .
C35 C40 C39 120.0(4) . .
C46 C41 C42 118.4(3) . .
C46 C41 P3 122.7(3) . .
C42 C41 P3 118.8(3) . .
C43 C42 C41 121.0(4) . .
C44 C43 C42 119.7(4) . .
C45 C44 C43 120.3(4) . .
C44 C45 C46 120.1(4) . .
C41 C46 C45 120.4(4) . .
C48 C47 P3 112.5(3) . .
C55 C49 C50 127.4(10) . .
C55 C49 C54 112.5(10) . .
C50 C49 C54 120.0 . .
C51 C50 C49 120.0 . .
C50 C51 C52 120.0 . .
C53 C52 C51 120.0 . .
C52 C53 C54 120.0 . .
C53 C54 C49 120.0 . .
C50A C49A C54A 120.0 . .
C50A C49A C55A 125.7(9) . .
C54A C49A C55A 114.2(9) . .
C51A C50A C49A 120.0 . .
C50A C51A C52A 120.0 . .
C53A C52A C51A 120.0 . .
C54A C53A C52A 120.0 . .
C53A C54A C49A 120.0 . .

loop_
_geom_bond_atom_site_label_1
_geom_bond_atom_site_label_2
_geom_bond_distance
_geom_bond_site_symmetry_2
Te1 Cu2 2.5862(5) .
Te1 Sn1 2.7327(3) .
Te1 Cu1 2.7469(5) .
Te1 Cu3 2.7720(5) .
Te2 Cu1 2.6164(5) 2_775
Te2 Cu3 2.7166(5) .
Te2 Sn1 2.7342(4) .
Te2 Cu2 2.8363(5) 2_775
Te3 Cu3 2.6001(5) 2_775
Te3 Cu2 2.7279(5) 2_775
Te3 Sn1 2.7280(3) .
Te3 Cu1 2.7737(5) .
Sn1 C2AA 2.152(3) .
Sn1 Cu3 3.0280(5) .
Cu1 P1 2.2875(10) .
Cu1 Te2 2.6164(5) 2_775
Cu1 Cu2 2.9336(7) .
Cu1 Cu3 3.0350(6) 2_775
Cu2 P2 2.2807(9) .
Cu2 Te3 2.7279(5) 2_775
Cu2 Te2 2.8364(5) 2_775
Cu2 Cu3 2.9409(6) .
Cu3 P3 2.2705(9) .
Cu3 Te3 2.6001(5) 2_775
Cu3 Cu1 3.0350(6) 2_775
P1 C13 1.820(3) .
P1 C7 1.832(3) .
P1 C19 1.835(4) .
P2 C27 1.825(4) .
P2 C21 1.833(3) .
P2 C33 1.835(4) .
P3 C35 1.819(4) .
P3 C41 1.827(4) .
P3 C47 1.835(3) .
C2AA C2 1.385(5) .
C2AA C6 1.392(5) .
C2 C3 1.393(5) .
C3 C4 1.367(6) .
C4 C5 1.384(6) .
C5 C6 1.385(5) .
C7 C12 1.389(5) .
C7 C8 1.393(5) .
C8 C9 1.380(5) .
C9 C10 1.367(6) .
C10 C11 1.364(6) .
C11 C12 1.386(5) .
C13 C18 1.388(5) .
C13 C14 1.398(5) .
C14 C15 1.381(5) .
C15 C16 1.387(6) .
C16 C17 1.365(6) .
C17 C18 1.396(5) .
C19 C20 1.524(6) .
C21 C26 1.377(5) .
C21 C22 1.396(5) .
C22 C23 1.390(5) .
C23 C24 1.358(6) .
C24 C25 1.390(6) .
C25 C26 1.393(5) .
C27 C28 1.380(6) .
C27 C32 1.405(5) .
C28 C29 1.395(6) .
C29 C30 1.386(7) .
C30 C31 1.361(8) .
C31 C32 1.379(6) .
C33 C34 1.526(5) .
C35 C40 1.372(6) .
C35 C36 1.390(5) .
C36 C37 1.384(6) .
C37 C38 1.362(7) .
C38 C39 1.361(7) .
C39 C40 1.390(6) .
C41 C46 1.390(5) .
C41 C42 1.394(5) .
C42 C43 1.385(6) .
C43 C44 1.379(7) .
C44 C45 1.374(7) .
C45 C46 1.392(6) .
C47 C48 1.520(5) .
C55 C49 1.326(14) .
C49 C50 1.3900 .
C49 C54 1.3900 .
C50 C51 1.3900 .
C51 C52 1.3900 .
C52 C53 1.3900 .
C53 C54 1.3900 .
C55A C49A 1.435(15) .
C49A C50A 1.3900 .
C49A C54A 1.3900 .
C50A C51A 1.3900 .
C51A C52A 1.3900 .
C52A C53A 1.3900 .
C53A C54A 1.3900 .
